data_4344858
loop_
_publ_author_name
'Huang, Kexuan'
'Martin, Caleb D.'

_publ_section_title
;
 Peculiar Reactivity of Isothiocyanates with Pentaphenylborole.
;
_journal_issue 1
_journal_name_full 'Inorganic chemistry'
_journal_page_first 330
_journal_paper_doi 10.1021/acs.inorgchem.5b02469
_journal_volume 55
_journal_year 2015
_chemical_formula_sum 'C50 H39 B N2 O2 S2'
_chemical_formula_weight 774.76
_chemical_name_systematic
;
 ?
;
_space_group_crystal_system monoclinic
_space_group_IT_number 14
_space_group_name_Hall '-P 2yn'
_space_group_name_H-M_alt 'P 1 21/n 1'
_symmetry_space_group_name_Hall '-P 2yn'
_symmetry_space_group_name_H-M 'P 1 21/n 1'
_atom_sites_solution_hydrogens geom
_audit_creation_method SHELXL-2013
_cell_angle_alpha 90
_cell_angle_beta 90.621(2)
_cell_angle_gamma 90
_cell_formula_units_Z 4
_cell_length_a 14.2991(14)
_cell_length_b 12.7396(8)
_cell_length_c 24.5379(14)
_cell_measurement_temperature 150(2)
_cell_volume 4469.7(6)
_computing_cell_refinement 'Bruker SAINT'
_computing_data_collection 'Bruker APEX2'
_computing_data_reduction 'Bruker SAINT'
_computing_molecular_graphics 'Bruker SHELXTL'
_computing_publication_material 'Bruker SHELXTL'
_computing_structure_refinement 'SHELXL-2013 (Sheldrick, 2013)'
_computing_structure_solution 'SHELXS-97 (Sheldrick 2008)'
_diffrn_ambient_temperature 150(2)
_diffrn_measured_fraction_theta_full 0.999
_diffrn_measured_fraction_theta_max 0.996
_diffrn_measurement_device_type 'Bruker APEX-II CCD'
_diffrn_measurement_method '\f and \w scans'
_diffrn_radiation_type MoK\a
_diffrn_radiation_wavelength 0.71073
_diffrn_reflns_av_R_equivalents 0.0797
_diffrn_reflns_av_unetI/netI 0.0415
_diffrn_reflns_laue_measured_fraction_full 0.999
_diffrn_reflns_laue_measured_fraction_max 0.996
_diffrn_reflns_limit_h_max 18
_diffrn_reflns_limit_h_min -18
_diffrn_reflns_limit_k_max 16
_diffrn_reflns_limit_k_min -16
_diffrn_reflns_limit_l_max 31
_diffrn_reflns_limit_l_min -31
_diffrn_reflns_number 104390
_diffrn_reflns_point_group_measured_fraction_full 0.999
_diffrn_reflns_point_group_measured_fraction_max 0.996
_diffrn_reflns_theta_full 25.242
_diffrn_reflns_theta_max 27.178
_diffrn_reflns_theta_min 2.291
_exptl_absorpt_coefficient_mu 0.159
_exptl_absorpt_correction_T_max 0.990
_exptl_absorpt_correction_T_min 0.983
_exptl_absorpt_correction_type multi-scan
_exptl_absorpt_process_details SADABs
_exptl_crystal_colour yellow
_exptl_crystal_density_diffrn 1.151
_exptl_crystal_description plate
_exptl_crystal_F_000 1624
_exptl_crystal_size_max 0.222
_exptl_crystal_size_mid 0.089
_exptl_crystal_size_min 0.064
_refine_diff_density_max 0.309
_refine_diff_density_min -0.260
_refine_diff_density_rms 0.067
_refine_ls_extinction_method none
_refine_ls_goodness_of_fit_ref 1.105
_refine_ls_hydrogen_treatment constr
_refine_ls_matrix_type full
_refine_ls_number_parameters 516
_refine_ls_number_reflns 9922
_refine_ls_number_restraints 0
_refine_ls_restrained_S_all 1.105
_refine_ls_R_factor_all 0.0864
_refine_ls_R_factor_gt 0.0603
_refine_ls_shift/su_max 0.001
_refine_ls_shift/su_mean 0.000
_refine_ls_structure_factor_coef Fsqd
_refine_ls_weighting_details 'w=1/[\s^2^(Fo^2^)+(0.0625P)^2^+3.3996P] where P=(Fo^2^+2Fc^2^)/3'
_refine_ls_weighting_scheme calc
_refine_ls_wR_factor_gt 0.1362
_refine_ls_wR_factor_ref 0.1490
_reflns_Friedel_coverage 0.000
_reflns_number_gt 7791
_reflns_number_total 9922
_reflns_threshold_expression 'I > 2\s(I)'
_cod_data_source_file ic5b02469_si_002.cif
_cod_data_source_block 9
_cod_database_code 4344858
_shelx_space_group_comment
;
The symmetry employed for this shelxl refinement is uniquely defined
by the following loop, which should always be used as a source of
symmetry information in preference to the above space-group names.
They are only intended as comments.
;
_shelx_estimated_absorpt_t_min 0.966
_shelx_estimated_absorpt_t_max 0.990
_shelxl_version_number 2013-4

loop_
_space_group_symop_operation_xyz
'x, y, z'
'-x+1/2, y+1/2, -z+1/2'
'-x, -y, -z'
'x-1/2, -y-1/2, z-1/2'

loop_
_atom_site_label
_atom_site_type_symbol
_atom_site_fract_x
_atom_site_fract_y
_atom_site_fract_z
_atom_site_U_iso_or_equiv
_atom_site_adp_type
_atom_site_occupancy
_atom_site_site_symmetry_order
_atom_site_calc_flag
_atom_site_refinement_flags_posn
_atom_site_refinement_flags_adp
B1 B 0.49788(17) 0.41799(19) 0.66118(10) 0.0200(5) Uani 1 1 d . .
C87 C 0.2790(2) 0.9522(2) 0.70011(15) 0.0519(8) Uani 1 1 d . .
H14 H 0.3054 0.9420 0.7367 0.078 Uiso 1 1 calc R U
H1 H 0.2260 1.0008 0.7019 0.078 Uiso 1 1 calc R U
H15 H 0.3269 0.9813 0.6762 0.078 Uiso 1 1 calc R U
C84 C 0.31449(17) 0.77850(18) 0.67018(10) 0.0288(5) Uani 1 1 d . .
C85 C 0.28132(17) 0.6847(2) 0.64924(11) 0.0336(6) Uani 1 1 d . .
H16 H 0.2162 0.6760 0.6426 0.040 Uiso 1 1 calc R U
C86 C 0.34213(17) 0.60332(19) 0.63791(10) 0.0290(5) Uani 1 1 d . .
H17 H 0.3186 0.5390 0.6237 0.035 Uiso 1 1 calc R U
C81 C 0.43710(15) 0.61535(17) 0.64720(9) 0.0217(5) Uani 1 1 d . .
C5 C 0.59616(15) 0.27413(17) 0.61660(9) 0.0211(5) Uani 1 1 d . .
C4 C 0.56388(15) 0.19076(16) 0.65208(9) 0.0211(5) Uani 1 1 d . .
C41 C 0.54182(16) 0.09030(17) 0.62243(9) 0.0236(5) Uani 1 1 d . .
C46 C 0.60978(19) 0.01994(19) 0.60637(11) 0.0339(6) Uani 1 1 d . .
H13 H 0.6733 0.0316 0.6165 0.041 Uiso 1 1 calc R U
C45 C 0.5860(2) -0.0674(2) 0.57566(11) 0.0407(7) Uani 1 1 d . .
H40 H 0.6329 -0.1161 0.5654 0.049 Uiso 1 1 calc R U
C44 C 0.4949(2) -0.0839(2) 0.56000(11) 0.0405(7) Uani 1 1 d . .
H2 H 0.4789 -0.1434 0.5385 0.049 Uiso 1 1 calc R U
C42 C 0.45028(18) 0.07248(19) 0.60652(11) 0.0322(6) Uani 1 1 d . .
H5 H 0.4028 0.1203 0.6171 0.039 Uiso 1 1 calc R U
C43 C 0.4271(2) -0.0143(2) 0.57542(12) 0.0412(7) Uani 1 1 d . .
H4 H 0.3639 -0.0258 0.5647 0.049 Uiso 1 1 calc R U
C3 C 0.55218(15) 0.20604(17) 0.70684(9) 0.0207(4) Uani 1 1 d . .
C31 C 0.52828(16) 0.11251(17) 0.74097(9) 0.0226(5) Uani 1 1 d . .
C36 C 0.58667(17) 0.02492(18) 0.74269(10) 0.0280(5) Uani 1 1 d . .
H10 H 0.6404 0.0228 0.7203 0.034 Uiso 1 1 calc R U
C35 C 0.56742(19) -0.05877(19) 0.77653(11) 0.0342(6) Uani 1 1 d . .
H9 H 0.6081 -0.1177 0.7774 0.041 Uiso 1 1 calc R U
C34 C 0.4895(2) -0.0571(2) 0.80905(11) 0.0363(6) Uani 1 1 d . .
H8 H 0.4764 -0.1146 0.8324 0.044 Uiso 1 1 calc R U
C33 C 0.4308(2) 0.0285(2) 0.80735(11) 0.0387(6) Uani 1 1 d . .
H7 H 0.3765 0.0293 0.8293 0.046 Uiso 1 1 calc R U
C32 C 0.45008(18) 0.11345(19) 0.77399(10) 0.0323(6) Uani 1 1 d . .
H6 H 0.4096 0.1726 0.7737 0.039 Uiso 1 1 calc R U
C2 C 0.56523(15) 0.30456(17) 0.73883(9) 0.0200(4) Uani 1 1 d . .
C1 C 0.53975(14) 0.40263(17) 0.72204(9) 0.0196(4) Uani 1 1 d . .
C62 C 0.64432(15) 0.39467(17) 0.53718(9) 0.0216(5) Uani 1 1 d . .
H62 H 0.5870 0.4008 0.5137 0.026 Uiso 1 1 calc R U
C61 C 0.62742(15) 0.44881(17) 0.59199(8) 0.0197(4) Uani 1 1 d . .
C6 C 0.56151(15) 0.54281(17) 0.59366(9) 0.0198(4) Uani 1 1 d . .
C83 C 0.40890(17) 0.79070(19) 0.68013(10) 0.0309(5) Uani 1 1 d . .
H83 H 0.4324 0.8545 0.6949 0.037 Uiso 1 1 calc R U
C82 C 0.46948(17) 0.70854(18) 0.66831(10) 0.0280(5) Uani 1 1 d . .
H11 H 0.5346 0.7171 0.6750 0.034 Uiso 1 1 calc R U
C66 C 0.71920(15) 0.47891(18) 0.61936(9) 0.0235(5) Uani 1 1 d . .
H23 H 0.7213 0.4889 0.6577 0.028 Uiso 1 1 calc R U
C65 C 0.79661(16) 0.49153(19) 0.59083(10) 0.0273(5) Uani 1 1 d . .
H22 H 0.8522 0.5133 0.6091 0.033 Uiso 1 1 calc R U
C64 C 0.79904(16) 0.47313(19) 0.53226(10) 0.0275(5) Uani 1 1 d . .
C67 C 0.89169(19) 0.4827(3) 0.45291(11) 0.0430(7) Uani 1 1 d . .
H19 H 0.8817 0.4077 0.4464 0.064 Uiso 1 1 calc R U
H20 H 0.9548 0.5021 0.4415 0.064 Uiso 1 1 calc R U
H18 H 0.8456 0.5234 0.4319 0.064 Uiso 1 1 calc R U
C63 C 0.72725(16) 0.42903(18) 0.50599(9) 0.0246(5) Uani 1 1 d . .
H21 H 0.7291 0.4196 0.4676 0.030 Uiso 1 1 calc R U
C71 C 0.39941(15) 0.36132(17) 0.64878(9) 0.0211(4) Uani 1 1 d . .
C72 C 0.36951(16) 0.34666(18) 0.59452(9) 0.0253(5) Uani 1 1 d . .
H29 H 0.4084 0.3697 0.5658 0.030 Uiso 1 1 calc R U
C73 C 0.28494(17) 0.2996(2) 0.58204(10) 0.0317(6) Uani 1 1 d . .
H25 H 0.2664 0.2904 0.5450 0.038 Uiso 1 1 calc R U
C74 C 0.22721(18) 0.2658(2) 0.62330(11) 0.0369(6) Uani 1 1 d . .
H28 H 0.1690 0.2334 0.6148 0.044 Uiso 1 1 calc R U
C75 C 0.25452(17) 0.2794(2) 0.67707(11) 0.0334(6) Uani 1 1 d . .
H26 H 0.2152 0.2559 0.7056 0.040 Uiso 1 1 calc R U
C76 C 0.33920(16) 0.32722(18) 0.68937(10) 0.0250(5) Uani 1 1 d . .
H27 H 0.3567 0.3370 0.7265 0.030 Uiso 1 1 calc R U
C11 C 0.55817(15) 0.49489(17) 0.75762(9) 0.0202(4) Uani 1 1 d . .
C12 C 0.48433(17) 0.55805(19) 0.77407(10) 0.0284(5) Uani 1 1 d . .
H34 H 0.4225 0.5420 0.7623 0.034 Uiso 1 1 calc R U
C13 C 0.49994(18) 0.6441(2) 0.80746(11) 0.0347(6) Uani 1 1 d . .
H33 H 0.4486 0.6852 0.8193 0.042 Uiso 1 1 calc R U
C14 C 0.58934(19) 0.67050(19) 0.82357(10) 0.0329(6) Uani 1 1 d . .
H32 H 0.5998 0.7295 0.8465 0.040 Uiso 1 1 calc R U
C15 C 0.66390(18) 0.61039(18) 0.80610(10) 0.0289(5) Uani 1 1 d . .
H31 H 0.7260 0.6291 0.8163 0.035 Uiso 1 1 calc R U
C16 C 0.64809(16) 0.52295(18) 0.77375(9) 0.0239(5) Uani 1 1 d . .
H30 H 0.6996 0.4815 0.7624 0.029 Uiso 1 1 calc R U
C21 C 0.60477(16) 0.28965(17) 0.79532(9) 0.0230(5) Uani 1 1 d . .
C26 C 0.69701(17) 0.25609(19) 0.80250(10) 0.0297(5) Uani 1 1 d . .
H39 H 0.7336 0.2392 0.7716 0.036 Uiso 1 1 calc R U
C25 C 0.7354(2) 0.2472(2) 0.85423(11) 0.0395(6) Uani 1 1 d . .
H38 H 0.7985 0.2254 0.8587 0.047 Uiso 1 1 calc R U
C24 C 0.6829(2) 0.2698(2) 0.89907(12) 0.0473(8) Uani 1 1 d . .
H37 H 0.7094 0.2631 0.9345 0.057 Uiso 1 1 calc R U
C23 C 0.5909(2) 0.3024(2) 0.89270(11) 0.0462(7) Uani 1 1 d . .
H36 H 0.5543 0.3177 0.9238 0.055 Uiso 1 1 calc R U
C22 C 0.55253(19) 0.3125(2) 0.84084(10) 0.0342(6) Uani 1 1 d . .
H35 H 0.4897 0.3355 0.8366 0.041 Uiso 1 1 calc R U
N1 N 0.57726(12) 0.37168(13) 0.62559(7) 0.0186(4) Uani 1 1 d . .
N2 N 0.50162(12) 0.53168(14) 0.63488(7) 0.0194(4) Uani 1 1 d . .
O1 O 0.88142(11) 0.50461(15) 0.50982(7) 0.0368(4) Uani 1 1 d . .
O2 O 0.24779(13) 0.85385(14) 0.67899(8) 0.0421(5) Uani 1 1 d . .
S1 S 0.66117(4) 0.25350(5) 0.55821(2) 0.02742(15) Uani 1 1 d . .
S2 S 0.57151(4) 0.64157(4) 0.54975(2) 0.02448(14) Uani 1 1 d . .

loop_
_atom_site_aniso_label
_atom_site_aniso_U_11
_atom_site_aniso_U_22
_atom_site_aniso_U_33
_atom_site_aniso_U_23
_atom_site_aniso_U_13
_atom_site_aniso_U_12
B1 0.0202(12) 0.0188(12) 0.0211(12) 0.0012(9) 0.0020(10) -0.0006(9)
C87 0.0466(18) 0.0292(14) 0.080(2) -0.0056(15) 0.0224(16) 0.0071(13)
C84 0.0273(13) 0.0255(12) 0.0335(13) 0.0028(10) 0.0066(10) 0.0072(10)
C85 0.0207(12) 0.0354(14) 0.0445(15) -0.0002(12) -0.0033(11) 0.0037(10)
C86 0.0271(13) 0.0251(12) 0.0345(13) -0.0004(10) -0.0036(10) -0.0003(10)
C81 0.0229(11) 0.0221(11) 0.0202(11) 0.0033(9) 0.0014(9) 0.0037(9)
C5 0.0190(11) 0.0228(11) 0.0214(11) -0.0016(9) -0.0006(8) -0.0012(8)
C4 0.0174(11) 0.0185(11) 0.0273(12) 0.0011(9) 0.0013(9) 0.0017(8)
C41 0.0278(12) 0.0192(11) 0.0239(11) 0.0022(9) 0.0003(9) -0.0006(9)
C46 0.0326(14) 0.0281(13) 0.0408(15) -0.0059(11) -0.0066(11) 0.0041(11)
C45 0.0516(18) 0.0282(14) 0.0424(16) -0.0098(12) -0.0033(13) 0.0081(12)
C44 0.0598(19) 0.0253(13) 0.0361(15) -0.0032(11) -0.0115(13) -0.0065(12)
C42 0.0311(13) 0.0260(12) 0.0395(14) -0.0011(11) -0.0003(11) -0.0009(10)
C43 0.0398(15) 0.0336(14) 0.0499(17) -0.0037(12) -0.0099(13) -0.0071(12)
C3 0.0160(10) 0.0204(11) 0.0256(11) 0.0019(9) -0.0012(9) 0.0010(8)
C31 0.0256(12) 0.0196(11) 0.0226(11) 0.0017(9) -0.0018(9) -0.0004(9)
C36 0.0262(12) 0.0256(12) 0.0321(13) 0.0030(10) -0.0030(10) 0.0013(9)
C35 0.0398(15) 0.0225(12) 0.0403(15) 0.0056(11) -0.0060(12) 0.0032(11)
C34 0.0495(17) 0.0256(13) 0.0339(14) 0.0111(11) 0.0012(12) -0.0019(11)
C33 0.0438(16) 0.0333(14) 0.0393(15) 0.0085(12) 0.0141(12) -0.0008(12)
C32 0.0370(14) 0.0239(12) 0.0360(14) 0.0057(10) 0.0074(11) 0.0058(10)
C2 0.0167(10) 0.0225(11) 0.0207(11) 0.0019(9) 0.0019(8) -0.0001(8)
C1 0.0148(10) 0.0226(11) 0.0216(11) -0.0001(9) 0.0029(8) -0.0002(8)
C62 0.0209(11) 0.0234(11) 0.0206(11) 0.0006(9) -0.0014(9) -0.0016(9)
C61 0.0191(11) 0.0214(11) 0.0185(10) 0.0035(8) 0.0002(8) -0.0036(8)
C6 0.0188(11) 0.0202(10) 0.0203(11) -0.0012(8) -0.0051(8) -0.0046(8)
C83 0.0322(13) 0.0230(12) 0.0374(14) -0.0022(10) 0.0021(11) 0.0011(10)
C82 0.0234(12) 0.0248(12) 0.0358(13) 0.0005(10) 0.0016(10) -0.0020(9)
C66 0.0229(11) 0.0266(12) 0.0207(11) 0.0011(9) -0.0055(9) -0.0015(9)
C65 0.0193(11) 0.0334(13) 0.0290(12) 0.0010(10) -0.0055(9) -0.0050(10)
C64 0.0193(12) 0.0337(13) 0.0297(12) 0.0047(10) 0.0056(9) -0.0012(10)
C67 0.0289(14) 0.066(2) 0.0341(14) 0.0036(13) 0.0103(11) -0.0048(13)
C63 0.0235(12) 0.0317(12) 0.0186(11) 0.0015(9) 0.0030(9) -0.0012(10)
C71 0.0188(11) 0.0184(10) 0.0260(11) -0.0001(9) 0.0002(9) 0.0023(8)
C72 0.0252(12) 0.0281(12) 0.0226(11) 0.0018(9) -0.0005(9) -0.0017(9)
C73 0.0296(13) 0.0365(14) 0.0290(13) -0.0031(11) -0.0060(10) -0.0014(11)
C74 0.0241(13) 0.0409(15) 0.0454(16) -0.0021(12) -0.0046(11) -0.0083(11)
C75 0.0234(12) 0.0409(14) 0.0362(14) 0.0021(11) 0.0051(10) -0.0088(11)
C76 0.0212(11) 0.0291(12) 0.0248(12) 0.0017(9) 0.0002(9) 0.0002(9)
C11 0.0214(11) 0.0208(11) 0.0184(10) 0.0027(8) 0.0016(8) -0.0003(9)
C12 0.0227(12) 0.0304(12) 0.0319(13) -0.0016(10) -0.0010(10) 0.0023(10)
C13 0.0349(14) 0.0317(13) 0.0376(14) -0.0080(11) 0.0045(11) 0.0102(11)
C14 0.0468(16) 0.0224(12) 0.0295(13) -0.0057(10) -0.0034(11) 0.0028(11)
C15 0.0309(13) 0.0259(12) 0.0299(12) 0.0012(10) -0.0073(10) -0.0043(10)
C16 0.0226(12) 0.0241(11) 0.0249(11) 0.0009(9) -0.0003(9) 0.0017(9)
C21 0.0278(12) 0.0173(10) 0.0236(11) 0.0027(9) -0.0032(9) -0.0007(9)
C26 0.0297(13) 0.0266(12) 0.0325(13) 0.0026(10) -0.0057(10) 0.0031(10)
C25 0.0376(15) 0.0397(15) 0.0410(15) 0.0061(12) -0.0162(12) 0.0042(12)
C24 0.066(2) 0.0463(17) 0.0289(14) 0.0069(12) -0.0184(14) 0.0001(15)
C23 0.062(2) 0.0538(18) 0.0230(13) 0.0020(12) 0.0023(13) 0.0033(15)
C22 0.0376(14) 0.0363(14) 0.0286(13) 0.0042(11) 0.0012(11) 0.0058(11)
N1 0.0180(9) 0.0190(9) 0.0187(9) 0.0010(7) -0.0006(7) -0.0019(7)
N2 0.0193(9) 0.0177(9) 0.0212(9) 0.0018(7) -0.0007(7) -0.0008(7)
O1 0.0225(9) 0.0553(12) 0.0328(10) 0.0023(8) 0.0057(7) -0.0093(8)
O2 0.0320(10) 0.0322(10) 0.0622(13) -0.0039(9) 0.0076(9) 0.0107(8)
S1 0.0327(3) 0.0240(3) 0.0258(3) -0.0027(2) 0.0085(2) 0.0002(2)
S2 0.0279(3) 0.0225(3) 0.0230(3) 0.0053(2) -0.0011(2) -0.0033(2)

loop_
_atom_type_symbol
_atom_type_description
_atom_type_scat_dispersion_real
_atom_type_scat_dispersion_imag
_atom_type_scat_source
C C 0.0033 0.0016 'International Tables Vol C Tables 4.2.6.8 and 6.1.1.4'
H H 0.0000 0.0000 'International Tables Vol C Tables 4.2.6.8 and 6.1.1.4'
N N 0.0061 0.0033 'International Tables Vol C Tables 4.2.6.8 and 6.1.1.4'
B B 0.0013 0.0007 'International Tables Vol C Tables 4.2.6.8 and 6.1.1.4'
S S 0.1246 0.1234 'International Tables Vol C Tables 4.2.6.8 and 6.1.1.4'
O O 0.0106 0.0060 'International Tables Vol C Tables 4.2.6.8 and 6.1.1.4'

loop_
_geom_angle_atom_site_label_1
_geom_angle_atom_site_label_2
_geom_angle_atom_site_label_3
_geom_angle
N1 B1 N2 95.16(16)
N1 B1 C71 111.48(18)
N2 B1 C71 111.47(18)
N1 B1 C1 101.98(17)
N2 B1 C1 118.22(18)
C71 B1 C1 115.82(18)
O2 C87 H14 109.5
O2 C87 H1 109.5
H14 C87 H1 109.5
O2 C87 H15 109.5
H14 C87 H15 109.5
H1 C87 H15 109.5
O2 C84 C83 125.1(2)
O2 C84 C85 115.3(2)
C83 C84 C85 119.6(2)
C86 C85 C84 120.6(2)
C86 C85 H16 119.7
C84 C85 H16 119.7
C85 C86 C81 120.1(2)
C85 C86 H17 119.9
C81 C86 H17 119.9
C82 C81 C86 119.0(2)
C82 C81 N2 120.2(2)
C86 C81 N2 120.8(2)
N1 C5 C4 122.21(19)
N1 C5 S1 113.68(16)
C4 C5 S1 124.10(16)
C3 C4 C5 121.8(2)
C3 C4 C41 124.63(19)
C5 C4 C41 113.50(19)
C42 C41 C46 118.7(2)
C42 C41 C4 118.0(2)
C46 C41 C4 123.0(2)
C41 C46 C45 120.4(2)
C41 C46 H13 119.8
C45 C46 H13 119.8
C44 C45 C46 120.2(3)
C44 C45 H40 119.9
C46 C45 H40 119.9
C45 C44 C43 119.8(2)
C45 C44 H2 120.1
C43 C44 H2 120.1
C41 C42 C43 120.6(2)
C41 C42 H5 119.7
C43 C42 H5 119.7
C44 C43 C42 120.2(3)
C44 C43 H4 119.9
C42 C43 H4 119.9
C4 C3 C2 128.3(2)
C4 C3 C31 117.80(19)
C2 C3 C31 113.78(18)
C32 C31 C36 118.4(2)
C32 C31 C3 120.6(2)
C36 C31 C3 120.9(2)
C35 C36 C31 120.9(2)
C35 C36 H10 119.6
C31 C36 H10 119.6
C34 C35 C36 120.3(2)
C34 C35 H9 119.9
C36 C35 H9 119.9
C33 C34 C35 119.4(2)
C33 C34 H8 120.3
C35 C34 H8 120.3
C34 C33 C32 120.8(2)
C34 C33 H7 119.6
C32 C33 H7 119.6
C33 C32 C31 120.3(2)
C33 C32 H6 119.9
C31 C32 H6 119.9
C1 C2 C3 125.5(2)
C1 C2 C21 119.39(19)
C3 C2 C21 115.01(18)
C2 C1 C11 120.14(19)
C2 C1 B1 119.04(19)
C11 C1 B1 120.61(18)
C63 C62 C61 117.00(19)
C63 C62 S1 108.78(15)
C61 C62 S1 102.12(14)
C63 C62 H62 109.5
C61 C62 H62 109.5
S1 C62 H62 109.5
N1 C61 C66 110.16(17)
N1 C61 C6 101.77(16)
C66 C61 C6 108.76(18)
N1 C61 C62 105.85(17)
C66 C61 C62 111.00(18)
C6 C61 C62 118.71(18)
N2 C6 C61 109.72(18)
N2 C6 S2 128.98(17)
C61 C6 S2 121.27(16)
C84 C83 C82 119.3(2)
C84 C83 H83 120.4
C82 C83 H83 120.4
C81 C82 C83 121.4(2)
C81 C82 H11 119.3
C83 C82 H11 119.3
C65 C66 C61 121.3(2)
C65 C66 H23 119.3
C61 C66 H23 119.3
C66 C65 C64 122.0(2)
C66 C65 H22 119.0
C64 C65 H22 119.0
C63 C64 O1 126.4(2)
C63 C64 C65 121.3(2)
O1 C64 C65 112.3(2)
O1 C67 H19 109.5
O1 C67 H20 109.5
H19 C67 H20 109.5
O1 C67 H18 109.5
H19 C67 H18 109.5
H20 C67 H18 109.5
C64 C63 C62 119.4(2)
C64 C63 H21 120.3
C62 C63 H21 120.3
C76 C71 C72 116.8(2)
C76 C71 B1 123.5(2)
C72 C71 B1 119.69(19)
C73 C72 C71 121.6(2)
C73 C72 H29 119.2
C71 C72 H29 119.2
C72 C73 C74 120.1(2)
C72 C73 H25 120.0
C74 C73 H25 120.0
C73 C74 C75 119.7(2)
C73 C74 H28 120.2
C75 C74 H28 120.2
C74 C75 C76 120.0(2)
C74 C75 H26 120.0
C76 C75 H26 120.0
C75 C76 C71 121.8(2)
C75 C76 H27 119.1
C71 C76 H27 119.1
C16 C11 C12 118.2(2)
C16 C11 C1 121.93(19)
C12 C11 C1 119.9(2)
C13 C12 C11 120.8(2)
C13 C12 H34 119.6
C11 C12 H34 119.6
C14 C13 C12 120.4(2)
C14 C13 H33 119.8
C12 C13 H33 119.8
C13 C14 C15 119.5(2)
C13 C14 H32 120.3
C15 C14 H32 120.3
C14 C15 C16 120.1(2)
C14 C15 H31 120.0
C16 C15 H31 120.0
C15 C16 C11 121.0(2)
C15 C16 H30 119.5
C11 C16 H30 119.5
C22 C21 C26 118.7(2)
C22 C21 C2 121.2(2)
C26 C21 C2 120.0(2)
C25 C26 C21 120.4(2)
C25 C26 H39 119.8
C21 C26 H39 119.8
C24 C25 C26 120.4(3)
C24 C25 H38 119.8
C26 C25 H38 119.8
C25 C24 C23 120.0(3)
C25 C24 H37 120.0
C23 C24 H37 120.0
C24 C23 C22 119.8(3)
C24 C23 H36 120.1
C22 C23 H36 120.1
C21 C22 C23 120.7(3)
C21 C22 H35 119.7
C23 C22 H35 119.7
C5 N1 C61 116.23(18)
C5 N1 B1 128.04(18)
C61 N1 B1 115.06(17)
C6 N2 C81 119.66(18)
C6 N2 B1 115.35(17)
C81 N2 B1 124.36(17)
C64 O1 C67 115.7(2)
C84 O2 C87 117.2(2)
C5 S1 C62 90.77(10)

loop_
_geom_bond_atom_site_label_1
_geom_bond_atom_site_label_2
_geom_bond_distance
B1 N1 1.556(3)
B1 N2 1.587(3)
B1 C71 1.608(3)
B1 C1 1.615(3)
C87 O2 1.425(4)
C87 H14 0.9800
C87 H1 0.9800
C87 H15 0.9800
C84 O2 1.372(3)
C84 C83 1.378(3)
C84 C85 1.383(4)
C85 C86 1.383(3)
C85 H16 0.9500
C86 C81 1.383(3)
C86 H17 0.9500
C81 C82 1.374(3)
C81 N2 1.444(3)
C5 N1 1.291(3)
C5 C4 1.452(3)
C5 S1 1.736(2)
C4 C3 1.370(3)
C4 C41 1.504(3)
C41 C42 1.381(3)
C41 C46 1.383(3)
C46 C45 1.384(4)
C46 H13 0.9500
C45 C44 1.369(4)
C45 H40 0.9500
C44 C43 1.371(4)
C44 H2 0.9500
C42 C43 1.382(4)
C42 H5 0.9500
C43 H4 0.9500
C3 C2 1.491(3)
C3 C31 1.498(3)
C31 C32 1.388(3)
C31 C36 1.394(3)
C36 C35 1.381(3)
C36 H10 0.9500
C35 C34 1.378(4)
C35 H9 0.9500
C34 C33 1.376(4)
C34 H8 0.9500
C33 C32 1.387(3)
C33 H7 0.9500
C32 H6 0.9500
C2 C1 1.364(3)
C2 C21 1.503(3)
C1 C11 1.486(3)
C62 C63 1.484(3)
C62 C61 1.533(3)
C62 S1 1.886(2)
C62 H62 1.0000
C61 N1 1.474(3)
C61 C66 1.517(3)
C61 C6 1.525(3)
C6 N2 1.340(3)
C6 S2 1.664(2)
C83 C82 1.391(3)
C83 H83 0.9500
C82 H11 0.9500
C66 C65 1.326(3)
C66 H23 0.9500
C65 C64 1.457(3)
C65 H22 0.9500
C64 C63 1.331(3)
C64 O1 1.366(3)
C67 O1 1.433(3)
C67 H19 0.9800
C67 H20 0.9800
C67 H18 0.9800
C63 H21 0.9500
C71 C76 1.393(3)
C71 C72 1.406(3)
C72 C73 1.381(3)
C72 H29 0.9500
C73 C74 1.382(4)
C73 H25 0.9500
C74 C75 1.383(4)
C74 H28 0.9500
C75 C76 1.386(3)
C75 H26 0.9500
C76 H27 0.9500
C11 C16 1.388(3)
C11 C12 1.391(3)
C12 C13 1.386(3)
C12 H34 0.9500
C13 C14 1.376(4)
C13 H33 0.9500
C14 C15 1.384(4)
C14 H32 0.9500
C15 C16 1.385(3)
C15 H31 0.9500
C16 H30 0.9500
C21 C22 1.382(3)
C21 C26 1.396(3)
C26 C25 1.382(4)
C26 H39 0.9500
C25 C24 1.369(4)
C25 H38 0.9500
C24 C23 1.386(4)
C24 H37 0.9500
C23 C22 1.386(4)
C23 H36 0.9500
C22 H35 0.9500

loop_
_geom_hbond_atom_site_label_D
_geom_hbond_atom_site_label_H
_geom_hbond_atom_site_label_A
_geom_hbond_distance_DH
_geom_hbond_distance_HA
_geom_hbond_distance_DA
_geom_hbond_angle_DHA
_geom_hbond_site_symmetry_A
C62 H62 S2 1.00 2.79 3.761(2) 164.3 3_666

loop_
_geom_torsion_atom_site_label_1
_geom_torsion_atom_site_label_2
_geom_torsion_atom_site_label_3
_geom_torsion_atom_site_label_4
_geom_torsion
O2 C84 C85 C86 179.1(2)
C83 C84 C85 C86 -0.4(4)
C84 C85 C86 C81 -0.4(4)
C85 C86 C81 C82 0.7(4)
C85 C86 C81 N2 -179.1(2)
N1 C5 C4 C3 -31.4(3)
S1 C5 C4 C3 149.70(19)
N1 C5 C4 C41 146.4(2)
S1 C5 C4 C41 -32.5(3)
C3 C4 C41 C42 82.7(3)
C5 C4 C41 C42 -95.0(2)
C3 C4 C41 C46 -103.0(3)
C5 C4 C41 C46 79.3(3)
C42 C41 C46 C45 -1.0(4)
C4 C41 C46 C45 -175.2(2)
C41 C46 C45 C44 1.3(4)
C46 C45 C44 C43 -0.8(4)
C46 C41 C42 C43 0.4(4)
C4 C41 C42 C43 174.8(2)
C45 C44 C43 C42 0.2(4)
C41 C42 C43 C44 0.0(4)
C5 C4 C3 C2 2.5(4)
C41 C4 C3 C2 -175.0(2)
C5 C4 C3 C31 -173.74(19)
C41 C4 C3 C31 8.7(3)
C4 C3 C31 C32 -125.7(2)
C2 C3 C31 C32 57.5(3)
C4 C3 C31 C36 57.9(3)
C2 C3 C31 C36 -118.9(2)
C32 C31 C36 C35 -0.2(4)
C3 C31 C36 C35 176.3(2)
C31 C36 C35 C34 0.3(4)
C36 C35 C34 C33 0.3(4)
C35 C34 C33 C32 -1.0(4)
C34 C33 C32 C31 1.2(4)
C36 C31 C32 C33 -0.5(4)
C3 C31 C32 C33 -177.0(2)
C4 C3 C2 C1 39.7(3)
C31 C3 C2 C1 -143.8(2)
C4 C3 C2 C21 -144.1(2)
C31 C3 C2 C21 32.3(3)
C3 C2 C1 C11 -179.00(19)
C21 C2 C1 C11 5.0(3)
C3 C2 C1 B1 -4.3(3)
C21 C2 C1 B1 179.66(19)
N1 B1 C1 C2 -56.4(2)
N2 B1 C1 C2 -159.05(19)
C71 B1 C1 C2 64.8(3)
N1 B1 C1 C11 118.2(2)
N2 B1 C1 C11 15.6(3)
C71 B1 C1 C11 -120.5(2)
C63 C62 C61 N1 -152.08(18)
S1 C62 C61 N1 -33.46(18)
C63 C62 C61 C66 -32.6(3)
S1 C62 C61 C66 86.06(18)
C63 C62 C61 C6 94.5(2)
S1 C62 C61 C6 -146.86(16)
N1 C61 C6 N2 17.2(2)
C66 C61 C6 N2 -99.1(2)
C62 C61 C6 N2 132.77(19)
N1 C61 C6 S2 -164.51(14)
C66 C61 C6 S2 79.2(2)
C62 C61 C6 S2 -48.9(3)
O2 C84 C83 C82 -178.7(2)
C85 C84 C83 C82 0.7(4)
C86 C81 C82 C83 -0.4(4)
N2 C81 C82 C83 179.5(2)
C84 C83 C82 C81 -0.4(4)
N1 C61 C66 C65 139.6(2)
C6 C61 C66 C65 -109.6(2)
C62 C61 C66 C65 22.7(3)
C61 C66 C65 C64 -2.6(4)
C66 C65 C64 C63 -9.4(4)
C66 C65 C64 O1 171.4(2)
O1 C64 C63 C62 177.0(2)
C65 C64 C63 C62 -2.0(4)
C61 C62 C63 C64 23.8(3)
S1 C62 C63 C64 -91.1(2)
N1 B1 C71 C76 134.2(2)
N2 B1 C71 C76 -120.8(2)
C1 B1 C71 C76 18.2(3)
N1 B1 C71 C72 -47.4(3)
N2 B1 C71 C72 57.6(3)
C1 B1 C71 C72 -163.4(2)
C76 C71 C72 C73 -0.7(3)
B1 C71 C72 C73 -179.2(2)
C71 C72 C73 C74 0.2(4)
C72 C73 C74 C75 0.0(4)
C73 C74 C75 C76 0.4(4)
C74 C75 C76 C71 -1.0(4)
C72 C71 C76 C75 1.1(3)
B1 C71 C76 C75 179.5(2)
C2 C1 C11 C16 60.7(3)
B1 C1 C11 C16 -113.9(2)
C2 C1 C11 C12 -121.6(2)
B1 C1 C11 C12 63.7(3)
C16 C11 C12 C13 -2.6(3)
C1 C11 C12 C13 179.7(2)
C11 C12 C13 C14 2.0(4)
C12 C13 C14 C15 0.1(4)
C13 C14 C15 C16 -1.6(4)
C14 C15 C16 C11 1.0(4)
C12 C11 C16 C15 1.1(3)
C1 C11 C16 C15 178.8(2)
C1 C2 C21 C22 62.2(3)
C3 C2 C21 C22 -114.3(2)
C1 C2 C21 C26 -115.3(2)
C3 C2 C21 C26 68.3(3)
C22 C21 C26 C25 -0.7(4)
C2 C21 C26 C25 176.7(2)
C21 C26 C25 C24 1.0(4)
C26 C25 C24 C23 -0.5(4)
C25 C24 C23 C22 -0.3(5)
C26 C21 C22 C23 0.0(4)
C2 C21 C22 C23 -177.5(2)
C24 C23 C22 C21 0.5(4)
C4 C5 N1 C61 169.96(19)
S1 C5 N1 C61 -11.0(2)
C4 C5 N1 B1 -20.0(3)
S1 C5 N1 B1 159.01(17)
C66 C61 N1 C5 -89.0(2)
C6 C61 N1 C5 155.78(19)
C62 C61 N1 C5 31.1(2)
C66 C61 N1 B1 99.7(2)
C6 C61 N1 B1 -15.6(2)
C62 C61 N1 B1 -140.27(18)
N2 B1 N1 C5 -161.9(2)
C71 B1 N1 C5 -46.4(3)
C1 B1 N1 C5 77.8(3)
N2 B1 N1 C61 8.3(2)
C71 B1 N1 C61 123.77(19)
C1 B1 N1 C61 -112.03(18)
C61 C6 N2 C81 175.10(18)
S2 C6 N2 C81 -3.1(3)
C61 C6 N2 B1 -13.6(2)
S2 C6 N2 B1 168.28(17)
C82 C81 N2 C6 -68.8(3)
C86 C81 N2 C6 111.1(2)
C82 C81 N2 B1 120.7(2)
C86 C81 N2 B1 -59.4(3)
N1 B1 N2 C6 3.6(2)
C71 B1 N2 C6 -111.9(2)
C1 B1 N2 C6 110.2(2)
N1 B1 N2 C81 174.51(18)
C71 B1 N2 C81 59.0(3)
C1 B1 N2 C81 -78.9(3)
C63 C64 O1 C67 -3.1(4)
C65 C64 O1 C67 176.0(2)
C83 C84 O2 C87 0.0(4)
C85 C84 O2 C87 -179.5(2)
N1 C5 S1 C62 -9.63(18)
C4 C5 S1 C62 169.35(19)
C63 C62 S1 C5 149.34(16)
C61 C62 S1 C5 25.04(15)

loop_
_platon_squeeze_void_nr
_platon_squeeze_void_average_x
_platon_squeeze_void_average_y
_platon_squeeze_void_average_z
_platon_squeeze_void_volume
_platon_squeeze_void_count_electrons
_platon_squeeze_void_content
1 0.000 0.000 0.500 344 50 ' '
2 0.500 0.500 0.000 344 50 ' '
